data_7101859
loop_
_publ_author_name
'Clegg, William'
'Dale, Sophie H'
'Graham, David V'
'Harrington, Ross W'
'Hevia, Eva'
'Hogg, Lorna M'
'Kennedy, Alan R'
'Mulvey, Robert E'

_publ_section_title
;
 Structural variations in bimetallic sodium-magnesium and sodium-zinc
 ketimides, and a sodium-zinc alkide-alkoxide-amide: connections to
 ring-stacking, ring-laddering, and inverse crown concepts.
;
_journal_issue 16
_journal_name_full 'Chemical communications (Cambridge, England)'
_journal_page_first 1641
_journal_page_last 1643
_journal_paper_doi 10.1039/b618609b
_journal_year 2007
_chemical_formula_moiety 'C34 H74 N4 Na2 O2 Zn2'
_chemical_formula_sum 'C34 H74 N4 Na2 O2 Zn2'
_chemical_formula_weight 747.69
_chemical_name_systematic
;
?
;
_space_group_IT_number 19
_symmetry_cell_setting orthorhombic
_symmetry_space_group_name_Hall 'P 2ac 2ab'
_symmetry_space_group_name_H-M 'P 21 21 21'
_atom_sites_solution_hydrogens geom
_atom_sites_solution_primary direct
_atom_sites_solution_secondary difmap
_audit_creation_method SHELXL-97
_cell_angle_alpha 90.00
_cell_angle_beta 90.00
_cell_angle_gamma 90.00
_cell_formula_units_Z 4
_cell_length_a 10.380(2)
_cell_length_b 17.783(3)
_cell_length_c 22.035(4)
_cell_measurement_reflns_used 7538
_cell_measurement_temperature 150(2)
_cell_measurement_theta_max 28.23
_cell_measurement_theta_min 2.25
_cell_volume 4067.2(14)
_computing_cell_refinement 'Bruker SAINT'
_computing_data_collection 'Bruker SMART'
_computing_data_reduction 'Bruker SAINT'
_computing_molecular_graphics 'Bruker SHELXTL'
_computing_publication_material 'Bruker SHELXTL and local programs'
_computing_structure_refinement 'Bruker SHELXTL'
_computing_structure_solution SIR97
_diffrn_ambient_temperature 150(2)
_diffrn_measured_fraction_theta_full 1.000
_diffrn_measured_fraction_theta_max 1.000
_diffrn_measurement_device_type 'Bruker SMART 1K CCD diffractometer'
_diffrn_measurement_method 'thin-slice \w scans'
_diffrn_radiation_monochromator graphite
_diffrn_radiation_source 'sealed tube'
_diffrn_radiation_type MoK\a
_diffrn_radiation_wavelength 0.71073
_diffrn_reflns_av_R_equivalents 0.0690
_diffrn_reflns_av_sigmaI/netI 0.0600
_diffrn_reflns_limit_h_max 12
_diffrn_reflns_limit_h_min -12
_diffrn_reflns_limit_k_max 21
_diffrn_reflns_limit_k_min -21
_diffrn_reflns_limit_l_max 26
_diffrn_reflns_limit_l_min -25
_diffrn_reflns_number 28407
_diffrn_reflns_theta_full 25.00
_diffrn_reflns_theta_max 25.00
_diffrn_reflns_theta_min 1.47
_diffrn_standards_number 0
_exptl_absorpt_coefficient_mu 1.233
_exptl_absorpt_correction_T_max 0.695
_exptl_absorpt_correction_T_min 0.626
_exptl_absorpt_correction_type multi-scan
_exptl_absorpt_process_details SADABS
_exptl_crystal_colour colourless
_exptl_crystal_density_diffrn 1.221
_exptl_crystal_density_method 'not measured'
_exptl_crystal_description block
_exptl_crystal_F_000 1616
_exptl_crystal_size_max 0.40
_exptl_crystal_size_mid 0.40
_exptl_crystal_size_min 0.30
_refine_diff_density_max 1.046
_refine_diff_density_min -0.514
_refine_diff_density_rms 0.093
_refine_ls_abs_structure_details 'Flack H D (1983), Acta Cryst. A39, 876-881'
_refine_ls_abs_structure_Flack 0.107(15)
_refine_ls_extinction_method none
_refine_ls_goodness_of_fit_ref 1.152
_refine_ls_hydrogen_treatment constr
_refine_ls_matrix_type full
_refine_ls_number_parameters 416
_refine_ls_number_reflns 7155
_refine_ls_number_restraints 0
_refine_ls_restrained_S_all 1.152
_refine_ls_R_factor_all 0.0588
_refine_ls_R_factor_gt 0.0493
_refine_ls_shift/su_max 0.001
_refine_ls_shift/su_mean 0.000
_refine_ls_structure_factor_coef Fsqd
_refine_ls_weighting_details 'calc w=1/[\s^2^(Fo^2^)+(0.0504P)^2^+2.5961P] where P=(Fo^2^+2Fc^2^)/3'
_refine_ls_weighting_scheme calc
_refine_ls_wR_factor_gt 0.1090
_refine_ls_wR_factor_ref 0.1134
_reflns_number_gt 6357
_reflns_number_total 7155
_reflns_threshold_expression I>2\s(I)
_cod_data_source_file b618609b.txt
_cod_data_source_block rem366_compound3
_cod_database_code 7101859

loop_
_symmetry_equiv_pos_as_xyz
'x, y, z'
'-x+1/2, -y, z+1/2'
'x+1/2, -y+1/2, -z'
'-x, y+1/2, -z+1/2'

loop_
_atom_site_label
_atom_site_type_symbol
_atom_site_fract_x
_atom_site_fract_y
_atom_site_fract_z
_atom_site_U_iso_or_equiv
_atom_site_adp_type
_atom_site_occupancy
_atom_site_symmetry_multiplicity
_atom_site_calc_flag
_atom_site_refinement_flags
Zn1 Zn 0.06891(5) 0.96501(3) 0.44266(2) 0.01673(14) Uani 1 1 d .
Zn2 Zn 0.22006(5) 1.13179(3) 0.64922(2) 0.01644(14) Uani 1 1 d .
Na1 Na -0.00721(18) 1.04036(11) 0.60709(8) 0.0202(4) Uani 1 1 d .
Na2 Na 0.20875(18) 0.93624(9) 0.56086(8) 0.0195(4) Uani 1 1 d .
O1 O 0.1964(3) 1.01853(16) 0.64171(14) 0.0180(7) Uani 1 1 d .
O2 O 0.0013(3) 0.95319(18) 0.52836(14) 0.0183(7) Uani 1 1 d .
N1 N 0.2781(4) 0.8555(2) 0.64326(18) 0.0253(9) Uani 1 1 d .
N2 N -0.1888(4) 0.9615(3) 0.63059(19) 0.0281(10) Uani 1 1 d .
N3 N 0.0445(4) 1.1686(2) 0.63313(16) 0.0148(9) Uani 1 1 d .
N4 N 0.2462(4) 0.9278(2) 0.45194(17) 0.0173(9) Uani 1 1 d .
C1 C 0.4011(4) 1.1683(3) 0.6637(2) 0.0226(12) Uani 1 1 d .
C2 C 0.4732(5) 1.1173(4) 0.7063(3) 0.0386(15) Uani 1 1 d .
H2A H 0.5606 1.1368 0.7125 0.058 Uiso 1 1 calc R
H2B H 0.4779 1.0667 0.6889 0.058 Uiso 1 1 calc R
H2C H 0.4282 1.1153 0.7454 0.058 Uiso 1 1 calc R
C3 C 0.4048(7) 1.2468(4) 0.6925(4) 0.058(2) Uani 1 1 d .
H3A H 0.3578 1.2461 0.7310 0.087 Uiso 1 1 calc R
H3B H 0.3645 1.2832 0.6649 0.087 Uiso 1 1 calc R
H3C H 0.4945 1.2614 0.6998 0.087 Uiso 1 1 calc R
C4 C 0.4694(6) 1.1679(5) 0.6034(3) 0.052(2) Uani 1 1 d .
H4A H 0.5600 1.1815 0.6094 0.079 Uiso 1 1 calc R
H4B H 0.4286 1.2044 0.5762 0.079 Uiso 1 1 calc R
H4C H 0.4641 1.1176 0.5855 0.079 Uiso 1 1 calc R
C5 C -0.0614(5) 1.0023(3) 0.3828(2) 0.0232(11) Uani 1 1 d .
C6 C -0.1523(6) 1.0600(3) 0.4113(3) 0.0377(15) Uani 1 1 d .
H6A H -0.1046 1.1062 0.4202 0.057 Uiso 1 1 calc R
H6B H -0.1881 1.0395 0.4490 0.057 Uiso 1 1 calc R
H6C H -0.2226 1.0711 0.3830 0.057 Uiso 1 1 calc R
C7 C 0.0022(6) 1.0383(4) 0.3284(2) 0.0354(13) Uani 1 1 d .
H7A H 0.0532 1.0006 0.3067 0.053 Uiso 1 1 calc R
H7B H 0.0587 1.0791 0.3420 0.053 Uiso 1 1 calc R
H7C H -0.0640 1.0586 0.3013 0.053 Uiso 1 1 calc R
C8 C -0.1426(6) 0.9356(4) 0.3604(3) 0.0398(15) Uani 1 1 d .
H8A H -0.2092 0.9538 0.3325 0.060 Uiso 1 1 calc R
H8B H -0.1834 0.9108 0.3952 0.060 Uiso 1 1 calc R
H8C H -0.0869 0.8996 0.3393 0.060 Uiso 1 1 calc R
C9 C 0.2279(7) 0.9786(3) 0.6951(2) 0.0318(13) Uani 1 1 d .
H9A H 0.1770 0.9993 0.7292 0.038 Uiso 1 1 calc R
H9B H 0.3201 0.9868 0.7044 0.038 Uiso 1 1 calc R
C10 C 0.2030(6) 0.8947(3) 0.6907(2) 0.0304(13) Uani 1 1 d .
H10A H 0.2229 0.8715 0.7304 0.036 Uiso 1 1 calc R
H10B H 0.1101 0.8867 0.6827 0.036 Uiso 1 1 calc R
C11 C 0.4133(6) 0.8572(4) 0.6552(3) 0.059(2) Uani 1 1 d .
H11A H 0.4304 0.8346 0.6949 0.088 Uiso 1 1 calc R
H11B H 0.4436 0.9094 0.6550 0.088 Uiso 1 1 calc R
H11C H 0.4589 0.8286 0.6237 0.088 Uiso 1 1 calc R
C12 C 0.2334(8) 0.7775(3) 0.6393(3) 0.0518(19) Uani 1 1 d .
H12A H 0.2760 0.7525 0.6051 0.078 Uiso 1 1 calc R
H12B H 0.1399 0.7769 0.6331 0.078 Uiso 1 1 calc R
H12C H 0.2545 0.7511 0.6770 0.078 Uiso 1 1 calc R
C13 C -0.1137(5) 0.9117(3) 0.5305(2) 0.0240(12) Uani 1 1 d .
H13A H -0.1008 0.8637 0.5086 0.029 Uiso 1 1 calc R
H13B H -0.1817 0.9402 0.5090 0.029 Uiso 1 1 calc R
C14 C -0.1598(5) 0.8946(3) 0.5940(2) 0.0247(12) Uani 1 1 d .
H14A H -0.2384 0.8632 0.5913 0.030 Uiso 1 1 calc R
H14B H -0.0930 0.8647 0.6151 0.030 Uiso 1 1 calc R
C15 C -0.2192(7) 0.9381(4) 0.6921(3) 0.057(2) Uani 1 1 d .
H15A H -0.2941 0.9046 0.6915 0.086 Uiso 1 1 calc R
H15B H -0.2387 0.9825 0.7168 0.086 Uiso 1 1 calc R
H15C H -0.1452 0.9115 0.7095 0.086 Uiso 1 1 calc R
C16 C -0.2971(6) 1.0028(4) 0.6042(3) 0.0495(18) Uani 1 1 d .
H16A H -0.3736 0.9706 0.6037 0.074 Uiso 1 1 calc R
H16B H -0.2755 1.0179 0.5627 0.074 Uiso 1 1 calc R
H16C H -0.3146 1.0477 0.6287 0.074 Uiso 1 1 calc R
C17 C 0.0830(5) 1.1735(3) 0.5255(2) 0.0247(11) Uani 1 1 d .
H17A H 0.1746 1.1629 0.5320 0.037 Uiso 1 1 calc R
H17B H 0.0725 1.2031 0.4883 0.037 Uiso 1 1 calc R
H17C H 0.0358 1.1260 0.5215 0.037 Uiso 1 1 calc R
C18 C 0.1070(5) 1.2915(3) 0.5811(2) 0.0270(12) Uani 1 1 d .
H18A H 0.0727 1.3240 0.6132 0.040 Uiso 1 1 calc R
H18B H 0.0994 1.3171 0.5419 0.040 Uiso 1 1 calc R
H18C H 0.1979 1.2806 0.5893 0.040 Uiso 1 1 calc R
C19 C 0.0302(4) 1.2176(3) 0.5794(2) 0.0155(10) Uani 1 1 d .
C20 C -0.1114(5) 1.2338(3) 0.5674(2) 0.0230(12) Uani 1 1 d .
H20A H -0.1546 1.1867 0.5548 0.028 Uiso 1 1 calc R
H20B H -0.1186 1.2702 0.5336 0.028 Uiso 1 1 calc R
C21 C -0.1803(5) 1.2656(3) 0.6229(2) 0.0264(12) Uani 1 1 d .
H21A H -0.1432 1.3150 0.6338 0.032 Uiso 1 1 calc R
H21B H -0.2730 1.2726 0.6138 0.032 Uiso 1 1 calc R
C22 C -0.1641(5) 1.2109(3) 0.6751(2) 0.0223(11) Uani 1 1 d .
H22A H -0.2092 1.1635 0.6651 0.027 Uiso 1 1 calc R
H22B H -0.2051 1.2324 0.7118 0.027 Uiso 1 1 calc R
C23 C -0.0227(5) 1.1935(3) 0.6890(2) 0.0195(11) Uani 1 1 d .
C24 C -0.0201(5) 1.1274(3) 0.7332(2) 0.0267(12) Uani 1 1 d .
H24A H -0.0609 1.0836 0.7143 0.040 Uiso 1 1 calc R
H24B H -0.0671 1.1410 0.7702 0.040 Uiso 1 1 calc R
H24C H 0.0694 1.1154 0.7435 0.040 Uiso 1 1 calc R
C25 C 0.0407(5) 1.2609(3) 0.7225(2) 0.0295(13) Uani 1 1 d .
H25A H 0.1342 1.2534 0.7243 0.044 Uiso 1 1 calc R
H25B H 0.0062 1.2643 0.7638 0.044 Uiso 1 1 calc R
H25C H 0.0219 1.3076 0.7006 0.044 Uiso 1 1 calc R
C26 C 0.1544(5) 0.8033(3) 0.4646(2) 0.0262(12) Uani 1 1 d .
H26A H 0.1548 0.8141 0.5082 0.039 Uiso 1 1 calc R
H26B H 0.1680 0.7494 0.4581 0.039 Uiso 1 1 calc R
H26C H 0.0713 0.8182 0.4473 0.039 Uiso 1 1 calc R
C27 C 0.2497(6) 0.8319(3) 0.3654(2) 0.0324(14) Uani 1 1 d .
H27A H 0.1748 0.8587 0.3492 0.049 Uiso 1 1 calc R
H27B H 0.2392 0.7778 0.3586 0.049 Uiso 1 1 calc R
H27C H 0.3278 0.8494 0.3448 0.049 Uiso 1 1 calc R
C28 C 0.2613(5) 0.8472(2) 0.4341(2) 0.0191(11) Uani 1 1 d .
C29 C 0.3916(5) 0.8187(3) 0.4567(2) 0.0311(14) Uani 1 1 d .
H29A H 0.3884 0.8150 0.5015 0.037 Uiso 1 1 calc R
H29B H 0.4057 0.7674 0.4406 0.037 Uiso 1 1 calc R
C30 C 0.5049(5) 0.8669(3) 0.4393(3) 0.0347(12) Uani 1 1 d .
H30A H 0.5168 0.8659 0.3947 0.042 Uiso 1 1 calc R
H30B H 0.5842 0.8473 0.4585 0.042 Uiso 1 1 calc R
C31 C 0.4799(5) 0.9482(3) 0.4606(2) 0.0278(13) Uani 1 1 d .
H31A H 0.4779 0.9496 0.5055 0.033 Uiso 1 1 calc R
H31B H 0.5515 0.9808 0.4468 0.033 Uiso 1 1 calc R
C32 C 0.3519(4) 0.9791(2) 0.4356(2) 0.0167(10) Uani 1 1 d .
C33 C 0.3229(5) 1.0536(3) 0.4679(2) 0.0252(12) Uani 1 1 d .
H33A H 0.2435 1.0753 0.4514 0.038 Uiso 1 1 calc R
H33B H 0.3945 1.0886 0.4615 0.038 Uiso 1 1 calc R
H33C H 0.3121 1.0444 0.5115 0.038 Uiso 1 1 calc R
C34 C 0.3665(5) 0.9984(3) 0.3686(2) 0.0254(12) Uani 1 1 d .
H34A H 0.4029 0.9552 0.3470 0.038 Uiso 1 1 calc R
H34B H 0.4242 1.0417 0.3643 0.038 Uiso 1 1 calc R
H34C H 0.2819 1.0107 0.3516 0.038 Uiso 1 1 calc R

loop_
_atom_site_aniso_label
_atom_site_aniso_U_11
_atom_site_aniso_U_22
_atom_site_aniso_U_33
_atom_site_aniso_U_23
_atom_site_aniso_U_13
_atom_site_aniso_U_12
Zn1 0.0240(3) 0.0109(3) 0.0153(3) -0.0001(2) 0.0010(2) 0.0031(2)
Zn2 0.0188(3) 0.0094(3) 0.0212(3) -0.0003(2) -0.0034(2) -0.0005(2)
Na1 0.0237(10) 0.0118(9) 0.0250(10) -0.0050(8) 0.0034(8) -0.0038(8)
Na2 0.0281(10) 0.0151(9) 0.0153(9) 0.0002(7) 0.0010(9) 0.0030(8)
O1 0.0255(18) 0.0090(16) 0.0194(17) 0.0007(13) -0.0044(14) 0.0004(13)
O2 0.0186(17) 0.0165(17) 0.0200(16) -0.0026(14) 0.0086(14) -0.0022(14)
N1 0.039(2) 0.012(2) 0.024(2) 0.0053(18) 0.001(2) 0.0048(19)
N2 0.026(2) 0.027(2) 0.031(2) -0.012(2) 0.0105(18) -0.010(2)
N3 0.021(2) 0.0112(19) 0.012(2) 0.0021(15) -0.0033(16) 0.0017(16)
N4 0.016(2) 0.015(2) 0.021(2) -0.0044(17) 0.0039(16) 0.0018(15)
C1 0.012(2) 0.019(3) 0.037(3) 0.003(2) -0.006(2) -0.003(2)
C2 0.024(3) 0.054(4) 0.038(3) 0.010(3) -0.002(2) -0.004(3)
C3 0.044(4) 0.026(3) 0.104(6) -0.006(4) -0.029(4) -0.008(3)
C4 0.029(3) 0.093(6) 0.035(4) 0.021(3) -0.003(3) -0.028(4)
C5 0.019(3) 0.027(3) 0.024(3) 0.000(2) -0.007(2) 0.003(2)
C6 0.042(4) 0.039(4) 0.033(3) 0.001(3) -0.005(3) 0.020(3)
C7 0.046(3) 0.035(3) 0.025(3) 0.009(3) -0.011(3) 0.009(3)
C8 0.039(3) 0.043(4) 0.037(3) -0.006(3) -0.008(3) -0.005(3)
C9 0.061(4) 0.015(3) 0.019(3) 0.001(2) -0.005(3) 0.006(3)
C10 0.043(3) 0.022(3) 0.026(3) 0.006(2) -0.002(3) -0.001(3)
C11 0.039(4) 0.075(5) 0.062(5) 0.019(4) 0.001(3) 0.018(4)
C12 0.097(6) 0.016(3) 0.043(4) 0.004(3) 0.010(4) 0.004(3)
C13 0.024(3) 0.020(3) 0.029(3) -0.005(2) 0.002(2) -0.007(2)
C14 0.021(3) 0.019(3) 0.034(3) -0.004(2) 0.005(2) -0.011(2)
C15 0.065(4) 0.072(5) 0.034(4) -0.020(3) 0.034(3) -0.040(4)
C16 0.023(3) 0.041(4) 0.085(5) -0.019(4) 0.011(3) -0.005(3)
C17 0.032(3) 0.021(3) 0.020(3) 0.004(2) 0.004(2) 0.002(2)
C18 0.032(3) 0.015(3) 0.034(3) 0.009(2) 0.000(2) 0.001(2)
C19 0.016(2) 0.011(2) 0.019(2) -0.0006(19) -0.0024(18) -0.0018(18)
C20 0.024(3) 0.013(2) 0.032(3) 0.005(2) -0.004(2) -0.005(2)
C21 0.018(3) 0.025(3) 0.036(3) 0.002(2) 0.002(2) 0.005(2)
C22 0.021(3) 0.021(3) 0.025(3) 0.000(2) 0.009(2) 0.000(2)
C23 0.022(3) 0.019(3) 0.018(2) -0.004(2) -0.001(2) -0.006(2)
C24 0.037(3) 0.025(3) 0.018(3) 0.000(2) 0.001(2) 0.005(3)
C25 0.030(3) 0.027(3) 0.032(3) -0.012(2) -0.003(2) 0.003(2)
C26 0.027(3) 0.012(3) 0.040(3) -0.006(2) 0.011(2) -0.002(2)
C27 0.056(4) 0.018(3) 0.023(3) -0.006(2) 0.006(2) -0.003(3)
C28 0.028(3) 0.008(2) 0.022(3) -0.0007(18) 0.004(2) 0.0055(18)
C29 0.048(4) 0.016(3) 0.029(3) -0.002(2) 0.007(2) 0.007(2)
C30 0.029(3) 0.023(3) 0.053(3) 0.008(3) -0.001(3) 0.007(3)
C31 0.029(3) 0.024(3) 0.031(3) 0.004(2) 0.005(2) -0.005(2)
C32 0.019(2) 0.009(2) 0.022(3) 0.000(2) 0.005(2) 0.0017(18)
C33 0.035(3) 0.012(3) 0.028(3) -0.003(2) 0.004(2) -0.003(2)
C34 0.033(3) 0.017(3) 0.026(3) 0.000(2) 0.007(2) -0.002(2)

loop_
_atom_type_symbol
_atom_type_description
_atom_type_scat_dispersion_real
_atom_type_scat_dispersion_imag
_atom_type_scat_source
C C 0.0033 0.0016 'International Tables Vol C Tables 4.2.6.8 and 6.1.1.4'
H H 0.0000 0.0000 'International Tables Vol C Tables 4.2.6.8 and 6.1.1.4'
N N 0.0061 0.0033 'International Tables Vol C Tables 4.2.6.8 and 6.1.1.4'
Na Na 0.0362 0.0249 'International Tables Vol C Tables 4.2.6.8 and 6.1.1.4'
Zn Zn 0.2839 1.4301 'International Tables Vol C Tables 4.2.6.8 and 6.1.1.4'
O O 0.0106 0.0060 'International Tables Vol C Tables 4.2.6.8 and 6.1.1.4'

loop_
_geom_angle_atom_site_label_1
_geom_angle_atom_site_label_2
_geom_angle_atom_site_label_3
_geom_angle
O2 Zn1 N4 101.08(15)
O2 Zn1 C5 114.50(18)
N4 Zn1 C5 144.31(19)
O1 Zn2 N3 101.70(14)
O1 Zn2 C1 116.38(17)
N3 Zn2 C1 141.75(18)
O1 Na1 O2 95.78(13)
O1 Na1 N2 123.70(16)
O1 Na1 N3 82.82(13)
O2 Na1 N2 78.58(14)
O2 Na1 N3 142.96(14)
N2 Na1 N3 132.41(16)
O1 Na2 O2 96.06(13)
O1 Na2 N1 79.28(13)
O1 Na2 N4 143.92(14)
O2 Na2 N1 126.28(16)
O2 Na2 N4 81.38(13)
N1 Na2 N4 130.85(15)
Zn2 O1 Na1 88.33(12)
Zn2 O1 Na2 133.08(16)
Zn2 O1 C9 113.7(3)
Na1 O1 Na2 84.34(12)
Na1 O1 C9 125.4(3)
Na2 O1 C9 108.1(3)
Zn1 O2 Na1 129.70(16)
Zn1 O2 Na2 88.83(12)
Zn1 O2 C13 112.4(3)
Na1 O2 Na2 83.70(12)
Na1 O2 C13 107.0(3)
Na2 O2 C13 136.1(3)
Na2 N1 C10 95.4(3)
Na2 N1 C11 114.6(4)
Na2 N1 C12 115.0(4)
C10 N1 C11 112.3(5)
C10 N1 C12 108.7(4)
C11 N1 C12 110.0(5)
Na1 N2 C14 101.2(3)
Na1 N2 C15 122.5(4)
Na1 N2 C16 102.9(3)
C14 N2 C15 109.0(5)
C14 N2 C16 110.3(4)
C15 N2 C16 110.3(5)
Zn2 N3 Na1 86.23(14)
Zn2 N3 C19 115.7(3)
Zn2 N3 C23 112.7(3)
Na1 N3 C19 110.1(3)
Na1 N3 C23 112.0(3)
C19 N3 C23 116.3(4)
Zn1 N4 Na2 86.12(14)
Zn1 N4 C28 113.2(3)
Zn1 N4 C32 117.6(3)
Na2 N4 C28 109.6(3)
Na2 N4 C32 108.8(3)
C28 N4 C32 116.9(3)
Zn2 C1 C2 111.7(4)
Zn2 C1 C3 112.4(4)
Zn2 C1 C4 107.4(4)
C2 C1 C3 106.1(5)
C2 C1 C4 108.3(5)
C3 C1 C4 110.9(5)
C1 C2 H2A 109.5
C1 C2 H2B 109.5
C1 C2 H2C 109.5
H2A C2 H2B 109.5
H2A C2 H2C 109.5
H2B C2 H2C 109.5
C1 C3 H3A 109.5
C1 C3 H3B 109.5
C1 C3 H3C 109.5
H3A C3 H3B 109.5
H3A C3 H3C 109.5
H3B C3 H3C 109.5
C1 C4 H4A 109.5
C1 C4 H4B 109.5
C1 C4 H4C 109.5
H4A C4 H4B 109.5
H4A C4 H4C 109.5
H4B C4 H4C 109.5
Zn1 C5 C6 111.6(3)
Zn1 C5 C7 111.6(4)
Zn1 C5 C8 109.0(4)
C6 C5 C7 108.2(5)
C6 C5 C8 108.1(5)
C7 C5 C8 108.2(4)
C5 C6 H6A 109.5
C5 C6 H6B 109.5
C5 C6 H6C 109.5
H6A C6 H6B 109.5
H6A C6 H6C 109.5
H6B C6 H6C 109.5
C5 C7 H7A 109.5
C5 C7 H7B 109.5
C5 C7 H7C 109.5
H7A C7 H7B 109.5
H7A C7 H7C 109.5
H7B C7 H7C 109.5
C5 C8 H8A 109.5
C5 C8 H8B 109.5
C5 C8 H8C 109.5
H8A C8 H8B 109.5
H8A C8 H8C 109.5
H8B C8 H8C 109.5
O1 C9 H9A 108.8
O1 C9 H9B 108.8
O1 C9 C10 113.7(4)
H9A C9 H9B 107.7
H9A C9 C10 108.8
H9B C9 C10 108.8
N1 C10 C9 114.7(4)
N1 C10 H10A 108.6
N1 C10 H10B 108.6
C9 C10 H10A 108.6
C9 C10 H10B 108.6
H10A C10 H10B 107.6
N1 C11 H11A 109.5
N1 C11 H11B 109.5
N1 C11 H11C 109.5
H11A C11 H11B 109.5
H11A C11 H11C 109.5
H11B C11 H11C 109.5
N1 C12 H12A 109.5
N1 C12 H12B 109.5
N1 C12 H12C 109.5
H12A C12 H12B 109.5
H12A C12 H12C 109.5
H12B C12 H12C 109.5
O2 C13 H13A 108.7
O2 C13 H13B 108.7
O2 C13 C14 114.1(4)
H13A C13 H13B 107.6
H13A C13 C14 108.7
H13B C13 C14 108.7
N2 C14 C13 114.2(4)
N2 C14 H14A 108.7
N2 C14 H14B 108.7
C13 C14 H14A 108.7
C13 C14 H14B 108.7
H14A C14 H14B 107.6
N2 C15 H15A 109.5
N2 C15 H15B 109.5
N2 C15 H15C 109.5
H15A C15 H15B 109.5
H15A C15 H15C 109.5
H15B C15 H15C 109.5
N2 C16 H16A 109.5
N2 C16 H16B 109.5
N2 C16 H16C 109.5
H16A C16 H16B 109.5
H16A C16 H16C 109.5
H16B C16 H16C 109.5
H17A C17 H17B 109.5
H17A C17 H17C 109.5
H17A C17 C19 109.5
H17B C17 H17C 109.5
H17B C17 C19 109.5
H17C C17 C19 109.5
H18A C18 H18B 109.5
H18A C18 H18C 109.5
H18A C18 C19 109.5
H18B C18 H18C 109.5
H18B C18 C19 109.5
H18C C18 C19 109.5
N3 C19 C17 106.5(4)
N3 C19 C18 115.6(4)
N3 C19 C20 110.3(4)
C17 C19 C18 105.8(4)
C17 C19 C20 108.1(4)
C18 C19 C20 110.1(4)
C19 C20 H20A 109.1
C19 C20 H20B 109.1
C19 C20 C21 112.7(4)
H20A C20 H20B 107.8
H20A C20 C21 109.1
H20B C20 C21 109.1
C20 C21 H21A 110.0
C20 C21 H21B 110.0
C20 C21 C22 108.6(4)
H21A C21 H21B 108.4
H21A C21 C22 110.0
H21B C21 C22 110.0
C21 C22 H22A 109.0
C21 C22 H22B 109.0
C21 C22 C23 112.9(4)
H22A C22 H22B 107.8
H22A C22 C23 109.0
H22B C22 C23 109.0
N3 C23 C22 110.2(4)
N3 C23 C24 107.0(4)
N3 C23 C25 115.2(4)
C22 C23 C24 107.5(4)
C22 C23 C25 110.2(4)
C24 C23 C25 106.4(4)
C23 C24 H24A 109.5
C23 C24 H24B 109.5
C23 C24 H24C 109.5
H24A C24 H24B 109.5
H24A C24 H24C 109.5
H24B C24 H24C 109.5
C23 C25 H25A 109.5
C23 C25 H25B 109.5
C23 C25 H25C 109.5
H25A C25 H25B 109.5
H25A C25 H25C 109.5
H25B C25 H25C 109.5
H26A C26 H26B 109.5
H26A C26 H26C 109.5
H26A C26 C28 109.5
H26B C26 H26C 109.5
H26B C26 C28 109.5
H26C C26 C28 109.5
H27A C27 H27B 109.5
H27A C27 H27C 109.5
H27A C27 C28 109.5
H27B C27 H27C 109.5
H27B C27 C28 109.5
H27C C27 C28 109.5
N4 C28 C26 107.4(4)
N4 C28 C27 114.8(4)
N4 C28 C29 108.9(4)
C26 C28 C27 106.8(4)
C26 C28 C29 109.4(4)
C27 C28 C29 109.3(4)
C28 C29 H29A 108.6
C28 C29 H29B 108.6
C28 C29 C30 114.8(4)
H29A C29 H29B 107.5
H29A C29 C30 108.6
H29B C29 C30 108.6
C29 C30 H30A 109.9
C29 C30 H30B 109.9
C29 C30 C31 109.0(5)
H30A C30 H30B 108.3
H30A C30 C31 109.9
H30B C30 C31 109.9
C30 C31 H31A 109.3
C30 C31 H31B 109.3
C30 C31 C32 111.7(4)
H31A C31 H31B 107.9
H31A C31 C32 109.3
H31B C31 C32 109.3
N4 C32 C31 109.6(4)
N4 C32 C33 106.0(4)
N4 C32 C34 116.8(4)
C31 C32 C33 108.1(4)
C31 C32 C34 109.9(4)
C33 C32 C34 105.9(4)
C32 C33 H33A 109.5
C32 C33 H33B 109.5
C32 C33 H33C 109.5
H33A C33 H33B 109.5
H33A C33 H33C 109.5
H33B C33 H33C 109.5
C32 C34 H34A 109.5
C32 C34 H34B 109.5
C32 C34 H34C 109.5
H34A C34 H34B 109.5
H34A C34 H34C 109.5
H34B C34 H34C 109.5

loop_
_geom_bond_atom_site_label_1
_geom_bond_atom_site_label_2
_geom_bond_distance
Zn1 O2 2.025(3)
Zn1 N4 1.967(4)
Zn1 C5 2.003(5)
Zn2 O1 2.036(3)
Zn2 N3 1.968(4)
Zn2 C1 2.013(5)
Na1 O1 2.280(4)
Na1 O2 2.328(4)
Na1 N2 2.406(5)
Na1 N3 2.413(4)
Na2 O1 2.309(4)
Na2 O2 2.289(4)
Na2 N1 2.424(4)
Na2 N4 2.436(4)
O1 C9 1.412(6)
O2 C13 1.404(6)
N1 C10 1.479(7)
N1 C11 1.429(8)
N1 C12 1.465(7)
N2 C14 1.468(7)
N2 C15 1.453(7)
N2 C16 1.463(8)
N3 C19 1.478(6)
N3 C23 1.483(6)
N4 C28 1.495(6)
N4 C32 1.471(6)
C1 C2 1.505(7)
C1 C3 1.535(8)
C1 C4 1.504(8)
C2 H2A 0.980
C2 H2B 0.980
C2 H2C 0.980
C3 H3A 0.980
C3 H3B 0.980
C3 H3C 0.980
C4 H4A 0.980
C4 H4B 0.980
C4 H4C 0.980
C5 C6 1.528(7)
C5 C7 1.511(7)
C5 C8 1.536(8)
C6 H6A 0.980
C6 H6B 0.980
C6 H6C 0.980
C7 H7A 0.980
C7 H7B 0.980
C7 H7C 0.980
C8 H8A 0.980
C8 H8B 0.980
C8 H8C 0.980
C9 H9A 0.990
C9 H9B 0.990
C9 C10 1.518(7)
C10 H10A 0.990
C10 H10B 0.990
C11 H11A 0.980
C11 H11B 0.980
C11 H11C 0.980
C12 H12A 0.980
C12 H12B 0.980
C12 H12C 0.980
C13 H13A 0.990
C13 H13B 0.990
C13 C14 1.510(7)
C14 H14A 0.990
C14 H14B 0.990
C15 H15A 0.980
C15 H15B 0.980
C15 H15C 0.980
C16 H16A 0.980
C16 H16B 0.980
C16 H16C 0.980
C17 H17A 0.980
C17 H17B 0.980
C17 H17C 0.980
C17 C19 1.525(7)
C18 H18A 0.980
C18 H18B 0.980
C18 H18C 0.980
C18 C19 1.538(7)
C19 C20 1.520(7)
C20 H20A 0.990
C20 H20B 0.990
C20 C21 1.524(7)
C21 H21A 0.990
C21 H21B 0.990
C21 C22 1.515(7)
C22 H22A 0.990
C22 H22B 0.990
C22 C23 1.531(7)
C23 C24 1.527(7)
C23 C25 1.554(7)
C24 H24A 0.980
C24 H24B 0.980
C24 H24C 0.980
C25 H25A 0.980
C25 H25B 0.980
C25 H25C 0.980
C26 H26A 0.980
C26 H26B 0.980
C26 H26C 0.980
C26 C28 1.514(7)
C27 H27A 0.980
C27 H27B 0.980
C27 H27C 0.980
C27 C28 1.542(7)
C28 C29 1.528(7)
C29 H29A 0.990
C29 H29B 0.990
C29 C30 1.505(8)
C30 H30A 0.990
C30 H30B 0.990
C30 C31 1.542(8)
C31 H31A 0.990
C31 H31B 0.990
C31 C32 1.540(7)
C32 C33 1.534(6)
C32 C34 1.523(7)
C33 H33A 0.980
C33 H33B 0.980
C33 H33C 0.980
C34 H34A 0.980
C34 H34B 0.980
C34 H34C 0.980
